data_4034197
loop_
_publ_author_name
'Seiler, Grant S.'
'Hughes, Chambers C.'

_publ_section_title
;
 Progress toward the Total Synthesis of Lymphostins: Preparation of a
 Functionalized Tetrahydropyrrolo[4,3,2-<i>de</i>]quinoline and Unusual
 Oxidative Dimerization.
;
_journal_issue 14
_journal_name_full 'The Journal of organic chemistry'
_journal_page_first 9339
_journal_page_last 9343
_journal_paper_doi 10.1021/acs.joc.9b01041
_journal_volume 84
_journal_year 2019
_chemical_formula_moiety '2(C24 H16 Br2 N4 O4), C7 H8'
_chemical_formula_sum 'C55 H40 Br4 N8 O8'
_chemical_formula_weight 1260.59
_space_group_crystal_system monoclinic
_space_group_IT_number 14
_space_group_name_Hall '-P 2ybc'
_space_group_name_H-M_alt 'P 1 21/c 1'
_atom_sites_solution_hydrogens geom
_audit_creation_date 2018-08-31
_audit_creation_method
;
Olex2 1.2
(compiled 2018.05.29 svn.r3508 for OlexSys, GUI svn.r5506)
;
_cell_angle_alpha 90
_cell_angle_beta 90.9690(10)
_cell_angle_gamma 90
_cell_formula_units_Z 2
_cell_length_a 7.8041(2)
_cell_length_b 20.9989(7)
_cell_length_c 15.3544(5)
_cell_measurement_reflns_used 9962
_cell_measurement_temperature 100(2)
_cell_measurement_theta_max 25.98
_cell_measurement_theta_min 2.35
_cell_volume 2515.88(13)
_computing_cell_refinement 'SAINT V8.38A (?, 2016)'
_computing_data_collection 'APEX2 v2013.6-2 (Bruker, 2013)'
_computing_data_reduction 'SAINT V8.38A (?, 2016)'
_computing_molecular_graphics 'Olex2 (Dolomanov et al., 2009)'
_computing_publication_material 'Olex2 (Dolomanov et al., 2009)'
_computing_structure_refinement 'ShelXL (Sheldrick, 2015)'
_computing_structure_solution 'XT (Sheldrick, 2008)'
_diffrn_ambient_temperature 100.0
_diffrn_detector 'Bruker APEX CCD'
_diffrn_detector_area_resol_mean 8.0
_diffrn_detector_type 'CCD Area Detector'
_diffrn_measured_fraction_theta_full 0.999
_diffrn_measured_fraction_theta_max 0.999
_diffrn_measurement_device 'Kappa Four-Circle Diffractometer'
_diffrn_measurement_device_type 'Bruker X8 APEX Mo - Kappa'
_diffrn_measurement_method '\w and \f scans'
_diffrn_radiation_monochromator graphite
_diffrn_radiation_probe x-ray
_diffrn_radiation_type MoK\a
_diffrn_radiation_wavelength 0.71073
_diffrn_reflns_av_R_equivalents 0.0526
_diffrn_reflns_av_unetI/netI 0.0316
_diffrn_reflns_Laue_measured_fraction_full 0.999
_diffrn_reflns_Laue_measured_fraction_max 0.999
_diffrn_reflns_limit_h_max 8
_diffrn_reflns_limit_h_min -9
_diffrn_reflns_limit_k_max 25
_diffrn_reflns_limit_k_min -25
_diffrn_reflns_limit_l_max 18
_diffrn_reflns_limit_l_min -18
_diffrn_reflns_number 43067
_diffrn_reflns_point_group_measured_fraction_full 0.999
_diffrn_reflns_point_group_measured_fraction_max 0.999
_diffrn_reflns_theta_full 25.242
_diffrn_reflns_theta_max 25.680
_diffrn_reflns_theta_min 2.610
_diffrn_source 'sealed tube'
_diffrn_source_type fine-focus
_diffrn_standards_number 0
_exptl_absorpt_coefficient_mu 3.265
_exptl_absorpt_correction_T_max 0.5622
_exptl_absorpt_correction_T_min 0.5064
_exptl_absorpt_correction_type multi-scan
_exptl_absorpt_process_details
'SADABS-2016/2 (Bruker,2016/2) was used for absorption correction. wR2(int) was 0.0665 before and 0.0487 after correction. The Ratio of minimum to maximum transmission is 0.9007. The \l/2 correction factor is 0.00150.'
_exptl_crystal_colour 'dark red'
_exptl_crystal_colour_modifier dark
_exptl_crystal_colour_primary red
_exptl_crystal_density_diffrn 1.664
_exptl_crystal_description block
_exptl_crystal_F_000 1260
_exptl_crystal_size_max 0.115
_exptl_crystal_size_mid 0.105
_exptl_crystal_size_min 0.05
_refine_diff_density_max 0.753
_refine_diff_density_min -0.748
_refine_diff_density_rms 0.073
_refine_ls_extinction_method none
_refine_ls_goodness_of_fit_ref 1.026
_refine_ls_hydrogen_treatment constr
_refine_ls_matrix_type full
_refine_ls_number_parameters 361
_refine_ls_number_reflns 4784
_refine_ls_number_restraints 46
_refine_ls_restrained_S_all 1.024
_refine_ls_R_factor_all 0.0418
_refine_ls_R_factor_gt 0.0289
_refine_ls_shift/su_max 0.001
_refine_ls_shift/su_mean 0.000
_refine_ls_structure_factor_coef Fsqd
_refine_ls_weighting_details 'w=1/[\s^2^(Fo^2^)+(0.0281P)^2^+2.5492P] where P=(Fo^2^+2Fc^2^)/3'
_refine_ls_weighting_scheme calc
_refine_ls_wR_factor_gt 0.0621
_refine_ls_wR_factor_ref 0.0668
_reflns_Friedel_coverage 0.000
_reflns_number_gt 3944
_reflns_number_total 4784
_reflns_threshold_expression 'I > 2\s(I)'
_cod_data_source_file jo9b01041_si_002.cif
_cod_data_source_block hughes_gs-vi-170
_cod_depositor_comments
;
The following automatic conversions were performed:

data item '_diffrn_radiation_probe' value 'X-ray' was changed to
'x-ray' in accordance with the
/home/data/users/saulius/crontab/automatic-downloads/current/ACS/lib/dictionaries/cif_core.dic
dictionary named 'cif_core.dic' version 2.4.2 last updated on
2011-04-26.

Automatic conversion script
Id: cif_fix_values 6909 2019-04-08 15:41:33Z antanas 
;
_cod_database_code 4034197
_shelx_shelxl_version_number 2018/3
_shelx_space_group_comment
;
The symmetry employed for this shelxl refinement is uniquely defined
by the following loop, which should always be used as a source of
symmetry information in preference to the above space-group names.
They are only intended as comments.
;
_shelx_estimated_absorpt_t_max 0.854
_shelx_estimated_absorpt_t_min 0.705
_olex2_refinement_description
;
1. Fixed Uiso
 At 1.2 times of:
  All C(H) groups, All C(H,H) groups, All N(H) groups
 At 1.5 times of:
  All C(H,H,H) groups
2. Restrained distances
 C2S-C1S
 1.55 with sigma of 0.01
3. Rigid body (RIGU) restrains
 C1S, C2S, C3S, C4S, C5S, C6S, C7S
 with sigma for 1-2 distances of 0.002 and sigma for 1-3 distances of 0.002
4. Others
 Fixed Sof: C1S(0.5) H1SA(0.5) H1SB(0.5) H1SC(0.5) C2S(0.5) C7S(0.5) H7S(0.5)
 C6S(0.5) H6S(0.5) C5S(0.5) H5S(0.5) C4S(0.5) H4S(0.5) C3S(0.5) H3S(0.5)
5.a Ternary CH refined with riding coordinates:
 C1(H1)
5.b Secondary CH2 refined with riding coordinates:
 C2(H2A,H2B)
5.c Aromatic/amide H refined with riding coordinates:
 N2(H2), C4(H4), C7(H7), C8(H8), C15(H15), C18(H18), C19(H19), C7S(H7S),
 C6S(H6S), C5S(H5S), C4S(H4S), C3S(H3S)
5.d Fitted hexagon refined as free rotating group:
 C2S(C7S,C6S,C5S,C4S,C3S)
5.e Idealised Me refined as rotating group:
 C12(H12A,H12B,H12C), C24(H24A,H24B,H24C), C1S(H1SA,H1SB,H1SC)
;
_olex2_submission_special_instructions 'No special instructions were received'

loop_
_space_group_symop_operation_xyz
'x, y, z'
'-x, y+1/2, -z+1/2'
'-x, -y, -z'
'x, -y-1/2, z-1/2'

loop_
_atom_site_label
_atom_site_type_symbol
_atom_site_fract_x
_atom_site_fract_y
_atom_site_fract_z
_atom_site_U_iso_or_equiv
_atom_site_adp_type
_atom_site_occupancy
_atom_site_site_symmetry_order
_atom_site_calc_flag
_atom_site_refinement_flags_posn
_atom_site_refinement_flags_adp
_atom_site_refinement_flags_occupancy
_atom_site_disorder_assembly
_atom_site_disorder_group
Br1 Br 0.88791(3) 0.80839(2) 0.75738(2) 0.01945(8) Uani 1 1 d . . . . .
Br2 Br 0.42974(4) 0.52950(2) 0.13909(2) 0.02920(9) Uani 1 1 d . . . . .
O1 O 0.3457(2) 0.81409(9) 0.36345(14) 0.0304(5) Uani 1 1 d . . . . .
O2 O 0.6118(2) 0.77452(8) 0.37796(12) 0.0197(4) Uani 1 1 d . . . . .
O3 O 0.9497(2) 0.40008(9) 0.61979(12) 0.0234(4) Uani 1 1 d . . . . .
O4 O 0.8848(2) 0.49516(9) 0.67752(12) 0.0204(4) Uani 1 1 d . . . . .
N1 N 0.5220(3) 0.66943(9) 0.45699(13) 0.0117(4) Uani 1 1 d . . . . .
N2 N 0.4749(3) 0.80300(10) 0.68898(14) 0.0157(5) Uani 1 1 d . . . . .
H2 H 0.486393 0.827569 0.735138 0.019 Uiso 1 1 calc R . . . .
N3 N 0.5039(3) 0.60314(9) 0.33385(13) 0.0120(4) Uani 1 1 d . . . . .
N4 N 0.7970(3) 0.43537(10) 0.46681(14) 0.0157(5) Uani 1 1 d . . . . .
C1 C 0.3788(3) 0.71028(11) 0.42504(16) 0.0126(5) Uani 1 1 d . . . . .
H1 H 0.315061 0.686241 0.378551 0.015 Uiso 1 1 calc R . . . .
C2 C 0.2521(3) 0.72509(11) 0.49865(16) 0.0128(5) Uani 1 1 d . . . . .
H2A H 0.165225 0.756248 0.478070 0.015 Uiso 1 1 calc R . . . .
H2B H 0.192170 0.685702 0.516272 0.015 Uiso 1 1 calc R . . . .
C3 C 0.3520(3) 0.75202(11) 0.57479(16) 0.0128(5) Uani 1 1 d . . . . .
C4 C 0.3254(3) 0.79436(12) 0.64047(17) 0.0157(6) Uani 1 1 d . . . . .
H4 H 0.219581 0.814983 0.651412 0.019 Uiso 1 1 calc R . . . .
C5 C 0.6022(3) 0.76677(11) 0.65296(16) 0.0130(5) Uani 1 1 d . . . . .
C6 C 0.7780(3) 0.75970(12) 0.66891(16) 0.0161(6) Uani 1 1 d . . . . .
C7 C 0.8692(3) 0.71949(12) 0.61544(17) 0.0153(5) Uani 1 1 d . . . . .
H7 H 0.987976 0.713459 0.627136 0.018 Uiso 1 1 calc R . . . .
C8 C 0.7931(3) 0.68711(11) 0.54434(16) 0.0130(5) Uani 1 1 d . . . . .
H8 H 0.860312 0.661002 0.507681 0.016 Uiso 1 1 calc R . . . .
C9 C 0.6193(3) 0.69391(11) 0.52878(16) 0.0117(5) Uani 1 1 d . . . . .
C10 C 0.5269(3) 0.73371(11) 0.58330(16) 0.0118(5) Uani 1 1 d . . . . .
C11 C 0.4421(3) 0.77239(12) 0.38531(17) 0.0164(6) Uani 1 1 d . . . . .
C12 C 0.6818(4) 0.83312(13) 0.3435(2) 0.0272(7) Uani 1 1 d . . . . .
H12A H 0.632840 0.841024 0.285266 0.041 Uiso 1 1 calc GR . . . .
H12B H 0.806603 0.829335 0.339767 0.041 Uiso 1 1 calc GR . . . .
H12C H 0.653193 0.868602 0.382052 0.041 Uiso 1 1 calc GR . . . .
C13 C 0.5592(3) 0.61476(11) 0.41464(16) 0.0106(5) Uani 1 1 d . . . . .
C14 C 0.6545(3) 0.55910(11) 0.45363(16) 0.0108(5) Uani 1 1 d . . . . .
C15 C 0.7280(3) 0.53958(11) 0.53103(16) 0.0122(5) Uani 1 1 d . . . . .
H15 H 0.732609 0.566442 0.580803 0.015 Uiso 1 1 calc R . . . .
C16 C 0.7971(3) 0.47678(12) 0.53245(17) 0.0136(5) Uani 1 1 d . . . . .
C17 C 0.7196(3) 0.45406(11) 0.39147(17) 0.0150(5) Uani 1 1 d . . . . .
C18 C 0.7034(3) 0.41615(12) 0.31459(18) 0.0195(6) Uani 1 1 d . . . . .
H18 H 0.749091 0.374235 0.313204 0.023 Uiso 1 1 calc R . . . .
C19 C 0.6214(3) 0.44097(13) 0.24318(18) 0.0209(6) Uani 1 1 d . . . . .
H19 H 0.613689 0.415730 0.191913 0.025 Uiso 1 1 calc R . . . .
C20 C 0.5463(3) 0.50323(12) 0.24162(17) 0.0171(6) Uani 1 1 d . . . . .
C21 C 0.5603(3) 0.54102(11) 0.31390(16) 0.0124(5) Uani 1 1 d . . . . .
C22 C 0.6492(3) 0.51511(11) 0.38575(16) 0.0122(5) Uani 1 1 d . . . . .
C23 C 0.8854(3) 0.45176(12) 0.61369(17) 0.0159(6) Uani 1 1 d . . . . .
C24 C 0.9716(4) 0.47633(14) 0.75735(18) 0.0261(7) Uani 1 1 d . . . . .
H24A H 1.091839 0.466732 0.745343 0.039 Uiso 1 1 calc GR . . . .
H24B H 0.916114 0.438397 0.781070 0.039 Uiso 1 1 calc GR . . . .
H24C H 0.965863 0.511115 0.799758 0.039 Uiso 1 1 calc GR . . . .
C1S C 0.9782(13) 1.0969(3) 0.4934(7) 0.046(2) Uani 0.5 1 d D U P A -1
H1SA H 0.886666 1.109872 0.452679 0.069 Uiso 0.5 1 calc GR . P A -1
H1SB H 1.088876 1.111417 0.471700 0.069 Uiso 0.5 1 calc GR . P A -1
H1SC H 0.958123 1.115867 0.550644 0.069 Uiso 0.5 1 calc GR . P A -1
C2S C 0.9795(6) 1.02437(18) 0.5015(4) 0.0322(13) Uani 0.5 1 d D U P A -1
C7S C 0.8401(5) 0.9946(2) 0.5393(3) 0.0349(17) Uani 0.5 1 d G U P A -1
H7S H 0.746476 1.019330 0.559123 0.042 Uiso 0.5 1 calc R . P A -1
C6S C 0.8375(6) 0.9288(2) 0.5481(3) 0.0370(14) Uani 0.5 1 d G U P A -1
H6S H 0.742207 0.908434 0.573884 0.044 Uiso 0.5 1 calc R . P A -1
C5S C 0.9744(7) 0.89262(18) 0.5191(4) 0.045(2) Uani 0.5 1 d G U P A -1
H5S H 0.972698 0.847595 0.525051 0.054 Uiso 0.5 1 calc R . P A -1
C4S C 1.1139(6) 0.9224(2) 0.4813(3) 0.0457(17) Uani 0.5 1 d G U P A -1
H4S H 1.207462 0.897652 0.461455 0.055 Uiso 0.5 1 calc R . P A -1
C3S C 1.1164(5) 0.9882(3) 0.4725(3) 0.0380(18) Uani 0.5 1 d G U P A -1
H3S H 1.211734 1.008548 0.446693 0.046 Uiso 0.5 1 calc R . P A -1

loop_
_atom_site_aniso_label
_atom_site_aniso_U_11
_atom_site_aniso_U_22
_atom_site_aniso_U_33
_atom_site_aniso_U_23
_atom_site_aniso_U_13
_atom_site_aniso_U_12
Br1 0.01749(14) 0.02256(15) 0.01828(15) -0.00925(11) -0.00020(10) -0.00507(11)
Br2 0.04277(19) 0.02728(17) 0.01709(15) -0.00819(12) -0.01279(13) 0.01328(14)
O1 0.0267(11) 0.0201(11) 0.0446(14) 0.0165(10) 0.0060(10) 0.0079(9)
O2 0.0205(10) 0.0143(9) 0.0243(11) 0.0049(8) 0.0045(8) 0.0000(8)
O3 0.0270(11) 0.0172(10) 0.0258(11) 0.0042(8) -0.0057(9) 0.0073(8)
O4 0.0272(10) 0.0191(10) 0.0147(10) 0.0010(8) -0.0075(8) 0.0034(8)
N1 0.0149(11) 0.0075(10) 0.0126(11) -0.0015(8) -0.0017(9) 0.0016(8)
N2 0.0186(11) 0.0152(11) 0.0135(11) -0.0074(9) 0.0016(9) 0.0003(9)
N3 0.0158(11) 0.0101(10) 0.0103(10) 0.0004(8) 0.0007(8) 0.0010(9)
N4 0.0188(11) 0.0092(11) 0.0191(12) 0.0023(9) -0.0026(9) -0.0009(9)
C1 0.0151(13) 0.0088(12) 0.0139(13) 0.0011(10) -0.0012(10) 0.0029(10)
C2 0.0132(13) 0.0087(12) 0.0165(13) 0.0011(10) 0.0001(10) 0.0007(10)
C3 0.0146(13) 0.0089(12) 0.0149(13) 0.0025(10) 0.0014(10) 0.0007(10)
C4 0.0146(13) 0.0143(13) 0.0184(14) -0.0005(11) 0.0016(11) -0.0005(10)
C5 0.0171(13) 0.0097(12) 0.0122(13) -0.0002(10) 0.0022(10) -0.0018(10)
C6 0.0211(14) 0.0151(13) 0.0122(13) -0.0020(10) -0.0007(11) -0.0045(11)
C7 0.0130(13) 0.0138(13) 0.0191(14) 0.0011(11) 0.0004(11) -0.0004(10)
C8 0.0166(13) 0.0088(12) 0.0138(13) -0.0018(10) 0.0020(10) 0.0011(10)
C9 0.0181(13) 0.0053(11) 0.0115(12) 0.0009(10) -0.0006(10) -0.0027(10)
C10 0.0160(13) 0.0076(12) 0.0118(12) 0.0016(10) -0.0001(10) -0.0027(10)
C11 0.0223(14) 0.0142(13) 0.0126(13) -0.0015(11) 0.0019(11) 0.0033(11)
C12 0.0293(16) 0.0162(14) 0.0364(18) 0.0050(13) 0.0071(14) -0.0052(12)
C13 0.0110(12) 0.0084(12) 0.0123(13) 0.0021(10) 0.0015(10) -0.0007(10)
C14 0.0111(12) 0.0084(12) 0.0130(13) -0.0001(10) 0.0022(10) -0.0011(10)
C15 0.0122(12) 0.0115(13) 0.0129(13) -0.0011(10) 0.0009(10) -0.0018(10)
C16 0.0126(12) 0.0121(13) 0.0161(13) 0.0037(10) -0.0001(10) -0.0019(10)
C17 0.0181(13) 0.0081(12) 0.0189(14) 0.0007(10) 0.0001(11) -0.0008(10)
C18 0.0254(14) 0.0102(13) 0.0230(15) -0.0039(11) -0.0004(12) 0.0034(11)
C19 0.0253(15) 0.0160(14) 0.0213(15) -0.0087(12) -0.0033(12) 0.0004(12)
C20 0.0205(14) 0.0168(14) 0.0138(14) -0.0024(11) -0.0042(11) 0.0017(11)
C21 0.0142(12) 0.0105(13) 0.0126(13) 0.0001(10) -0.0006(10) -0.0008(10)
C22 0.0139(12) 0.0096(12) 0.0131(13) 0.0003(10) -0.0005(10) -0.0011(10)
C23 0.0121(13) 0.0161(14) 0.0193(14) 0.0029(11) -0.0012(11) -0.0032(11)
C24 0.0304(16) 0.0317(17) 0.0158(15) 0.0053(13) -0.0099(12) 0.0037(13)
C1S 0.049(5) 0.048(3) 0.040(6) -0.003(4) -0.020(5) 0.002(3)
C2S 0.031(3) 0.050(3) 0.016(3) -0.004(3) -0.008(3) 0.008(3)
C7S 0.030(3) 0.053(3) 0.021(4) -0.002(3) -0.003(3) 0.012(3)
C6S 0.036(3) 0.049(3) 0.026(3) -0.005(3) -0.004(3) 0.004(3)
C5S 0.045(4) 0.056(4) 0.034(5) -0.004(4) -0.007(4) 0.017(3)
C4S 0.042(4) 0.070(4) 0.024(4) -0.007(3) -0.002(3) 0.024(3)
C3S 0.025(4) 0.073(4) 0.016(4) 0.001(4) -0.003(3) 0.016(3)

loop_
_atom_type_symbol
_atom_type_description
_atom_type_scat_dispersion_real
_atom_type_scat_dispersion_imag
_atom_type_scat_source
C C 0.0033 0.0016 'International Tables Vol C Tables 4.2.6.8 and 6.1.1.4'
H H 0.0000 0.0000 'International Tables Vol C Tables 4.2.6.8 and 6.1.1.4'
Br Br -0.2901 2.4595 'International Tables Vol C Tables 4.2.6.8 and 6.1.1.4'
N N 0.0061 0.0033 'International Tables Vol C Tables 4.2.6.8 and 6.1.1.4'
O O 0.0106 0.0060 'International Tables Vol C Tables 4.2.6.8 and 6.1.1.4'

loop_
_geom_angle_atom_site_label_1
_geom_angle_atom_site_label_2
_geom_angle_atom_site_label_3
_geom_angle
C11 O2 C12 116.2(2)
C23 O4 C24 115.3(2)
C9 N1 C1 115.82(19)
C13 N1 C1 119.8(2)
C13 N1 C9 124.2(2)
C4 N2 H2 125.7
C5 N2 H2 125.7
C5 N2 C4 108.6(2)
C13 N3 C21 105.96(19)
C16 N4 C17 116.9(2)
N1 C1 H1 107.9
N1 C1 C2 111.21(19)
N1 C1 C11 112.3(2)
C2 C1 H1 107.9
C11 C1 H1 107.9
C11 C1 C2 109.6(2)
C1 C2 H2A 110.0
C1 C2 H2B 110.0
H2A C2 H2B 108.4
C3 C2 C1 108.3(2)
C3 C2 H2A 110.0
C3 C2 H2B 110.0
C4 C3 C2 137.5(2)
C4 C3 C10 105.4(2)
C10 C3 C2 117.0(2)
N2 C4 H4 124.9
C3 C4 N2 110.2(2)
C3 C4 H4 124.9
N2 C5 C6 134.6(2)
N2 C5 C10 106.6(2)
C10 C5 C6 118.7(2)
C5 C6 Br1 119.97(19)
C7 C6 Br1 121.62(19)
C7 C6 C5 118.3(2)
C6 C7 H7 118.6
C6 C7 C8 122.7(2)
C8 C7 H7 118.6
C7 C8 H8 120.5
C9 C8 C7 118.9(2)
C9 C8 H8 120.5
C8 C9 N1 127.3(2)
C8 C9 C10 118.4(2)
C10 C9 N1 114.0(2)
C5 C10 C3 109.1(2)
C9 C10 C3 127.8(2)
C9 C10 C5 122.9(2)
O1 C11 O2 124.9(2)
O1 C11 C1 122.0(2)
O2 C11 C1 113.1(2)
O2 C12 H12A 109.5
O2 C12 H12B 109.5
O2 C12 H12C 109.5
H12A C12 H12B 109.5
H12A C12 H12C 109.5
H12B C12 H12C 109.5
N1 C13 C14 125.2(2)
N3 C13 N1 122.4(2)
N3 C13 C14 112.3(2)
C15 C14 C13 140.6(2)
C15 C14 C22 117.2(2)
C22 C14 C13 102.1(2)
C14 C15 H15 121.9
C14 C15 C16 116.2(2)
C16 C15 H15 121.9
N4 C16 C15 126.7(2)
N4 C16 C23 113.1(2)
C15 C16 C23 120.1(2)
N4 C17 C18 125.2(2)
N4 C17 C22 119.3(2)
C22 C17 C18 115.5(2)
C17 C18 H18 120.5
C19 C18 C17 119.0(2)
C19 C18 H18 120.5
C18 C19 H19 118.4
C18 C19 C20 123.3(2)
C20 C19 H19 118.4
C19 C20 Br2 118.15(19)
C21 C20 Br2 122.57(19)
C21 C20 C19 119.3(2)
C20 C21 N3 133.7(2)
C20 C21 C22 116.4(2)
C22 C21 N3 109.8(2)
C14 C22 C17 123.7(2)
C14 C22 C21 109.8(2)
C17 C22 C21 126.4(2)
O3 C23 O4 124.5(2)
O3 C23 C16 124.4(2)
O4 C23 C16 111.2(2)
O4 C24 H24A 109.5
O4 C24 H24B 109.5
O4 C24 H24C 109.5
H24A C24 H24B 109.5
H24A C24 H24C 109.5
H24B C24 H24C 109.5
H1SA C1S H1SB 109.5
H1SA C1S H1SC 109.5
H1SB C1S H1SC 109.5
C2S C1S H1SA 109.5
C2S C1S H1SB 109.5
C2S C1S H1SC 109.5
C7S C2S C1S 118.5(5)
C7S C2S C3S 120.0
C3S C2S C1S 121.5(5)
C2S C7S H7S 120.0
C2S C7S C6S 120.0
C6S C7S H7S 120.0
C7S C6S H6S 120.0
C7S C6S C5S 120.0
C5S C6S H6S 120.0
C6S C5S H5S 120.0
C4S C5S C6S 120.0
C4S C5S H5S 120.0
C5S C4S H4S 120.0
C5S C4S C3S 120.0
C3S C4S H4S 120.0
C2S C3S H3S 120.0
C4S C3S C2S 120.0
C4S C3S H3S 120.0

loop_
_geom_bond_atom_site_label_1
_geom_bond_atom_site_label_2
_geom_bond_distance
Br1 C6 1.894(2)
Br2 C20 1.887(3)
O1 C11 1.199(3)
O2 C11 1.331(3)
O2 C12 1.450(3)
O3 C23 1.199(3)
O4 C23 1.338(3)
O4 C24 1.446(3)
N1 C1 1.485(3)
N1 C9 1.424(3)
N1 C13 1.353(3)
N2 H2 0.8800
N2 C4 1.385(3)
N2 C5 1.375(3)
N3 C13 1.329(3)
N3 C21 1.412(3)
N4 C16 1.331(3)
N4 C17 1.354(3)
C1 H1 1.0000
C1 C2 1.546(3)
C1 C11 1.526(3)
C2 H2A 0.9900
C2 H2B 0.9900
C2 C3 1.505(3)
C3 C4 1.363(3)
C3 C10 1.422(3)
C4 H4 0.9500
C5 C6 1.398(4)
C5 C10 1.396(3)
C6 C7 1.383(4)
C7 H7 0.9500
C7 C8 1.409(3)
C8 H8 0.9500
C8 C9 1.380(3)
C9 C10 1.393(3)
C12 H12A 0.9800
C12 H12B 0.9800
C12 H12C 0.9800
C13 C14 1.504(3)
C14 C15 1.374(3)
C14 C22 1.393(3)
C15 H15 0.9500
C15 C16 1.425(3)
C16 C23 1.509(4)
C17 C18 1.428(4)
C17 C22 1.397(3)
C18 H18 0.9500
C18 C19 1.364(4)
C19 H19 0.9500
C19 C20 1.433(4)
C20 C21 1.367(3)
C21 C22 1.403(3)
C24 H24A 0.9800
C24 H24B 0.9800
C24 H24C 0.9800
C1S H1SA 0.9800
C1S H1SB 0.9800
C1S H1SC 0.9800
C1S C2S 1.528(7)
C2S C7S 1.3900
C2S C3S 1.3900
C7S H7S 0.9500
C7S C6S 1.3900
C6S H6S 0.9500
C6S C5S 1.3900
C5S H5S 0.9500
C5S C4S 1.3900
C4S H4S 0.9500
C4S C3S 1.3900
C3S H3S 0.9500

loop_
_geom_hbond_atom_site_label_D
_geom_hbond_atom_site_label_H
_geom_hbond_atom_site_label_A
_geom_hbond_distance_DH
_geom_hbond_distance_HA
_geom_hbond_distance_DA
_geom_hbond_angle_DHA
_geom_hbond_site_symmetry_A
_geom_hbond_publ_flag
N2 H2 N3 0.88 2.10 2.978(3) 172.0 4_576 yes
